data_7018148
loop_
_publ_author_name
'Ren, Yi-Xia'
'Xiao, Shan-Shan'
'Zheng, Xiang-Jun'
'Li, Li-Cun'
'Jin, Lin-Pei'

_publ_section_title
;
 Self-assembly, crystal structures, and properties of
 metal-2-sulfoterephthalate frameworks based on [M(4)(\m(3)-OH)(2)](6+)
 clusters (M = Co, Mn, Zn and Cd).
;
_journal_issue 9
_journal_name_full 'Dalton transactions (Cambridge, England : 2003)'
_journal_page_first 2639
_journal_page_last 2647
_journal_paper_doi 10.1039/c2dt11532h
_journal_volume 41
_journal_year 2012
_chemical_formula_sum 'C8 H6 Co2 O9 S'
_chemical_formula_weight 396.05
_chemical_name_systematic
;
?
;
_space_group_IT_number 61
_symmetry_cell_setting orthorhombic
_symmetry_space_group_name_Hall '-P 2ac 2ab'
_symmetry_space_group_name_H-M 'P b c a'
_atom_sites_solution_hydrogens geom
_atom_sites_solution_primary direct
_atom_sites_solution_secondary difmap
_audit_creation_method SHELXL-97
_cell_angle_alpha 90.00
_cell_angle_beta 90.00
_cell_angle_gamma 90.00
_cell_formula_units_Z 8
_cell_length_a 8.1197(4)
_cell_length_b 12.0404(6)
_cell_length_c 21.9277(11)
_cell_measurement_reflns_used 5149
_cell_measurement_temperature 296(2)
_cell_measurement_theta_max 27.59
_cell_measurement_theta_min 3.12
_cell_volume 2143.75(18)
_computing_cell_refinement 'Bruker SMART'
_computing_data_collection 'Bruker SMART'
_computing_data_reduction 'Bruker SAINT'
_computing_molecular_graphics 'Bruker SHELXTL'
_computing_publication_material 'Bruker SHELXTL'
_computing_structure_refinement 'Bruker SHELXTL'
_computing_structure_solution 'Bruker SHELXTL'
_diffrn_ambient_temperature 296(2)
_diffrn_measured_fraction_theta_full 0.996
_diffrn_measured_fraction_theta_max 0.996
_diffrn_measurement_device_type 'CCD area detector'
_diffrn_measurement_method 'phi and omega scans'
_diffrn_radiation_monochromator graphite
_diffrn_radiation_source 'fine-focus sealed tube'
_diffrn_radiation_type MoK\a
_diffrn_radiation_wavelength 0.71073
_diffrn_reflns_av_R_equivalents 0.0224
_diffrn_reflns_av_sigmaI/netI 0.0188
_diffrn_reflns_limit_h_max 6
_diffrn_reflns_limit_h_min -10
_diffrn_reflns_limit_k_max 15
_diffrn_reflns_limit_k_min -15
_diffrn_reflns_limit_l_max 16
_diffrn_reflns_limit_l_min -28
_diffrn_reflns_number 10505
_diffrn_reflns_theta_full 27.59
_diffrn_reflns_theta_max 27.59
_diffrn_reflns_theta_min 3.12
_exptl_absorpt_coefficient_mu 3.336
_exptl_absorpt_correction_T_max 0.8781
_exptl_absorpt_correction_T_min 0.5697
_exptl_absorpt_correction_type multi-scan
_exptl_absorpt_process_details SADABS
_exptl_crystal_colour red
_exptl_crystal_density_diffrn 2.454
_exptl_crystal_density_method 'not measured'
_exptl_crystal_description needle
_exptl_crystal_F_000 1568
_exptl_crystal_size_max 0.19
_exptl_crystal_size_mid 0.10
_exptl_crystal_size_min 0.04
_refine_diff_density_max 0.572
_refine_diff_density_min -0.393
_refine_diff_density_rms 0.089
_refine_ls_extinction_method none
_refine_ls_goodness_of_fit_ref 1.054
_refine_ls_hydrogen_treatment mixed
_refine_ls_matrix_type full
_refine_ls_number_parameters 191
_refine_ls_number_reflns 2476
_refine_ls_number_restraints 3
_refine_ls_restrained_S_all 1.055
_refine_ls_R_factor_all 0.0278
_refine_ls_R_factor_gt 0.0236
_refine_ls_shift/su_max 0.002
_refine_ls_shift/su_mean 0.000
_refine_ls_structure_factor_coef Fsqd
_refine_ls_weighting_details 'calc w=1/[\s^2^(Fo^2^)+(0.0378P)^2^+1.1709P] where P=(Fo^2^+2Fc^2^)/3'
_refine_ls_weighting_scheme calc
_refine_ls_wR_factor_gt 0.0616
_refine_ls_wR_factor_ref 0.0638
_reflns_number_gt 2195
_reflns_number_total 2476
_reflns_threshold_expression >2sigma(I)
_cod_data_source_file c2dt11532h.txt
_cod_data_source_block 1
_cod_depositor_comments
;
The following automatic conversions were performed:

'_symmetry_cell_setting' value 'Orthorhombic' changed to
'orthorhombic' according to
/home/saulius/struct/CIF-dictionaries/cif_core.dic dictionary named
'cif_core.dic' version 2.4.1 from
2010-06-29.

'_exptl_absorpt_correction_type' value 'Multi-scan'
changed to 'multi-scan' according to
/home/saulius/struct/CIF-dictionaries/cif_core.dic dictionary named
'cif_core.dic' version 2.4.1 from 2010-06-29.

Automatic conversion script
Id: cif_fix_values 1715 2011-07-08 13:25:40Z adriana 
;
_cod_original_sg_symbol_H-M Pbca
_cod_database_code 7018148

loop_
_symmetry_equiv_pos_as_xyz
'x, y, z'
'-x+1/2, -y, z+1/2'
'-x, y+1/2, -z+1/2'
'x+1/2, -y+1/2, -z'
'-x, -y, -z'
'x-1/2, y, -z-1/2'
'x, -y-1/2, z-1/2'
'-x-1/2, y-1/2, z'

loop_
_atom_site_label
_atom_site_type_symbol
_atom_site_fract_x
_atom_site_fract_y
_atom_site_fract_z
_atom_site_U_iso_or_equiv
_atom_site_adp_type
_atom_site_occupancy
_atom_site_symmetry_multiplicity
_atom_site_calc_flag
_atom_site_refinement_flags
Co1 Co 0.33120(3) 0.16782(2) 0.070561(12) 0.01308(9) Uani 1 1 d .
Co2 Co 0.83217(3) 0.00030(2) 0.534177(12) 0.01259(9) Uani 1 1 d .
O10 O 0.74227(18) 0.00207(11) 0.44316(6) 0.0144(3) Uani 1 1 d .
O5 O 0.62733(19) -0.16377(11) 0.43305(7) 0.0165(3) Uani 1 1 d .
O7 O 0.43202(19) 0.12721(12) 0.15041(7) 0.0200(3) Uani 1 1 d .
O8 O 0.5916(2) -0.01562(13) 0.12165(7) 0.0214(3) Uani 1 1 d .
O9 O 0.70371(19) 0.15538(13) 0.53973(8) 0.0221(3) Uani 1 1 d D
C7 C 0.5240(2) 0.04467(16) 0.16065(9) 0.0156(4) Uani 1 1 d .
C8 C 0.6643(2) -0.06975(16) 0.41269(9) 0.0115(4) Uani 1 1 d .
S3 S 0.45059(6) 0.14494(4) 0.39073(2) 0.01251(11) Uani 1 1 d .
O1 O 0.32203(17) 0.21221(13) 0.36430(7) 0.0205(3) Uani 1 1 d .
O2 O 0.39448(18) 0.07421(12) 0.44067(6) 0.0189(3) Uani 1 1 d .
O3 O 0.59161(17) 0.21389(12) 0.41047(7) 0.0175(3) Uani 1 1 d .
C1 C 0.5545(3) 0.01495(17) 0.22630(9) 0.0161(4) Uani 1 1 d .
C2 C 0.4958(2) 0.08289(17) 0.27288(9) 0.0164(4) Uani 1 1 d .
H2A H 0.4352 0.1462 0.2636 0.020 Uiso 1 1 calc R
C4 C 0.6165(2) -0.04042(16) 0.34839(9) 0.0134(4) Uani 1 1 d .
C3 C 0.5279(2) 0.05572(15) 0.33333(9) 0.0134(4) Uani 1 1 d .
O6 O 1.00151(17) 0.11632(12) 0.48963(6) 0.0140(3) Uani 1 1 d .
C5 C 0.6402(3) -0.08171(18) 0.24077(9) 0.0203(4) Uani 1 1 d .
H5A H 0.6785 -0.1277 0.2098 0.024 Uiso 1 1 calc R
C6 C 0.6690(3) -0.10993(18) 0.30147(10) 0.0198(4) Uani 1 1 d .
H6A H 0.7237 -0.1757 0.3107 0.024 Uiso 1 1 calc R
H6C H 1.039(4) 0.162(3) 0.5119(16) 0.046(5) Uiso 1 1 d .
H9A H 0.742(3) 0.190(2) 0.5744(10) 0.046(5) Uiso 1 1 d D
H9B H 0.586(2) 0.155(3) 0.5436(14) 0.046(5) Uiso 1 1 d D

loop_
_atom_site_aniso_label
_atom_site_aniso_U_11
_atom_site_aniso_U_22
_atom_site_aniso_U_33
_atom_site_aniso_U_23
_atom_site_aniso_U_13
_atom_site_aniso_U_12
Co1 0.01319(15) 0.01330(14) 0.01275(15) -0.00006(10) 0.00145(10) 0.00111(9)
Co2 0.01224(15) 0.01682(15) 0.00871(15) 0.00088(9) 0.00021(9) 0.00113(9)
O10 0.0161(7) 0.0170(7) 0.0101(7) 0.0008(5) -0.0025(6) -0.0022(5)
O5 0.0195(7) 0.0131(6) 0.0169(7) 0.0009(5) 0.0021(6) 0.0002(6)
O7 0.0233(8) 0.0231(7) 0.0136(7) 0.0000(6) -0.0047(6) 0.0046(6)
O8 0.0277(8) 0.0269(8) 0.0096(7) 0.0002(6) 0.0028(6) 0.0055(7)
O9 0.0147(7) 0.0202(7) 0.0316(9) -0.0065(6) -0.0003(7) 0.0004(6)
C7 0.0158(10) 0.0211(9) 0.0100(9) -0.0003(8) -0.0009(7) -0.0033(8)
C8 0.0104(9) 0.0155(9) 0.0087(8) -0.0005(7) 0.0026(7) 0.0026(7)
S3 0.0122(2) 0.0158(2) 0.0096(2) -0.00084(17) 0.00049(17) 0.00100(17)
O1 0.0190(8) 0.0236(8) 0.0190(8) -0.0011(6) -0.0017(6) 0.0071(6)
O2 0.0176(7) 0.0262(7) 0.0130(7) 0.0032(6) 0.0032(6) -0.0014(6)
O3 0.0146(7) 0.0176(7) 0.0205(7) -0.0034(6) -0.0007(6) -0.0004(6)
C1 0.0160(10) 0.0225(10) 0.0097(9) -0.0004(8) -0.0015(7) -0.0013(8)
C2 0.0177(10) 0.0199(9) 0.0115(9) 0.0005(8) -0.0001(8) 0.0030(8)
C4 0.0136(9) 0.0164(8) 0.0103(9) 0.0004(7) -0.0022(7) -0.0018(8)
C3 0.0137(9) 0.0167(9) 0.0099(9) -0.0018(7) 0.0009(7) -0.0004(7)
O6 0.0137(7) 0.0159(6) 0.0125(7) -0.0018(5) -0.0018(6) 0.0000(5)
C5 0.0260(11) 0.0235(10) 0.0114(9) -0.0032(8) 0.0014(8) 0.0041(9)
C6 0.0257(12) 0.0196(10) 0.0142(10) -0.0011(8) -0.0018(8) 0.0065(8)

loop_
_atom_type_symbol
_atom_type_description
_atom_type_scat_dispersion_real
_atom_type_scat_dispersion_imag
_atom_type_scat_source
C C 0.0033 0.0016 'International Tables Vol C Tables 4.2.6.8 and 6.1.1.4'
H H 0.0000 0.0000 'International Tables Vol C Tables 4.2.6.8 and 6.1.1.4'
O O 0.0106 0.0060 'International Tables Vol C Tables 4.2.6.8 and 6.1.1.4'
S S 0.1246 0.1234 'International Tables Vol C Tables 4.2.6.8 and 6.1.1.4'
Co Co 0.3494 0.9721 'International Tables Vol C Tables 4.2.6.8 and 6.1.1.4'

loop_
_geom_angle_atom_site_label_1
_geom_angle_atom_site_label_2
_geom_angle_atom_site_label_3
_geom_angle
_geom_angle_site_symmetry_1
_geom_angle_site_symmetry_3
O7 Co1 O6 102.62(6) . 6_556
O7 Co1 O5 102.03(6) . 3_655
O6 Co1 O5 99.57(6) 6_556 3_655
O7 Co1 O3 106.01(6) . 6_556
O6 Co1 O3 149.69(6) 6_556 6_556
O5 Co1 O3 84.10(6) 3_655 6_556
O7 Co1 O10 91.91(6) . 6_556
O6 Co1 O10 81.51(6) 6_556 6_556
O5 Co1 O10 165.36(6) 3_655 6_556
O3 Co1 O10 87.77(6) 6_556 6_556
O6 Co2 O8 95.98(6) 5_756 2_655
O6 Co2 O2 110.73(6) 5_756 5_656
O8 Co2 O2 93.29(6) 2_655 5_656
O6 Co2 O10 89.65(6) 5_756 .
O8 Co2 O10 173.79(6) 2_655 .
O2 Co2 O10 87.15(6) 5_656 .
O6 Co2 O9 161.36(6) 5_756 .
O8 Co2 O9 90.89(6) 2_655 .
O2 Co2 O9 86.07(6) 5_656 .
O10 Co2 O9 82.96(6) . .
O6 Co2 O6 84.73(6) 5_756 .
O8 Co2 O6 99.94(6) 2_655 .
O2 Co2 O6 158.57(6) 5_656 .
O10 Co2 O6 77.90(5) . .
O9 Co2 O6 77.00(6) . .
C8 O10 Co2 131.47(12) . .
C8 O10 Co1 137.06(13) . 6_656
Co2 O10 Co1 91.46(5) . 6_656
C8 O5 Co1 146.85(13) . 3_645
C7 O7 Co1 126.29(13) . .
C7 O8 Co2 136.92(14) . 2_654
Co2 O9 H9A 106(2) . .
Co2 O9 H9B 118.9(18) . .
H9A O9 H9B 106(2) . .
O8 C7 O7 126.54(19) . .
O8 C7 C1 116.41(18) . .
O7 C7 C1 117.05(18) . .
O5 C8 O10 123.37(18) . .
O5 C8 C4 118.94(17) . .
O10 C8 C4 117.69(17) . .
O1 S3 O2 113.76(9) . .
O1 S3 O3 111.26(9) . .
O2 S3 O3 110.45(9) . .
O1 S3 C3 108.16(9) . .
O2 S3 C3 106.86(9) . .
O3 S3 C3 105.92(9) . .
S3 O2 Co2 135.45(9) . 5_656
S3 O3 Co1 129.60(9) . 6_656
C5 C1 C2 119.67(18) . .
C5 C1 C7 119.95(18) . .
C2 C1 C7 120.38(18) . .
C3 C2 C1 119.79(18) . .
C3 C2 H2A 120.1 . .
C1 C2 H2A 120.1 . .
C6 C4 C3 118.63(18) . .
C6 C4 C8 118.16(17) . .
C3 C4 C8 123.15(17) . .
C2 C3 C4 121.00(18) . .
C2 C3 S3 117.96(15) . .
C4 C3 S3 121.04(15) . .
Co1 O6 Co2 120.37(7) 6_656 5_756
Co1 O6 Co2 93.31(6) 6_656 .
Co2 O6 Co2 95.27(6) 5_756 .
Co1 O6 H6C 117(2) 6_656 .
Co2 O6 H6C 113(2) 5_756 .
Co2 O6 H6C 114(2) . .
C1 C5 C6 120.34(19) . .
C1 C5 H5A 119.8 . .
C6 C5 H5A 119.8 . .
C4 C6 C5 120.50(19) . .
C4 C6 H6A 119.7 . .
C5 C6 H6A 119.7 . .

loop_
_geom_bond_atom_site_label_1
_geom_bond_atom_site_label_2
_geom_bond_distance
_geom_bond_site_symmetry_2
Co1 O7 1.9937(15) .
Co1 O6 2.0098(14) 6_556
Co1 O5 2.0569(14) 3_655
Co1 O3 2.0652(14) 6_556
Co1 O10 2.1436(13) 6_556
Co2 O6 2.0169(14) 5_756
Co2 O8 2.0238(15) 2_655
Co2 O2 2.1204(15) 5_656
Co2 O10 2.1251(14) .
Co2 O9 2.1423(16) .
Co2 O6 2.1900(15) .
O10 C8 1.263(2) .
O10 Co1 2.1436(13) 6_656
O5 C8 1.254(2) .
O5 Co1 2.0569(14) 3_645
O7 C7 1.264(3) .
O8 C7 1.249(3) .
O8 Co2 2.0238(15) 2_654
O9 H9A 0.923(16) .
O9 H9B 0.956(17) .
C7 C1 1.504(3) .
C8 C4 1.505(3) .
S3 O1 1.4427(15) .
S3 O2 1.4601(15) .
S3 O3 1.4791(15) .
S3 C3 1.7698(19) .
O2 Co2 2.1204(15) 5_656
O3 Co1 2.0652(14) 6_656
C1 C5 1.393(3) .
C1 C2 1.393(3) .
C2 C3 1.390(3) .
C2 H2A 0.9300 .
C4 C6 1.393(3) .
C4 C3 1.402(3) .
O6 Co1 2.0098(14) 6_656
O6 Co2 2.0169(14) 5_756
O6 H6C 0.79(3) .
C5 C6 1.393(3) .
C5 H5A 0.9300 .
C6 H6A 0.9300 .
